data_4328395
loop_
_publ_author_name
'Ying Yang'
'Na Zhao'
'Yile Wu'
'Hongping Zhu'
'Herbert W. Roesky'

_publ_contact_author
;
Herbert W. ROESKY
;
_publ_contact_author_address
;
Institut fuer Anorganische Chemie
Universitaet Goettingen
Tammannstrasse 4, 37077 Goettingen (Germany)
;
_publ_contact_author_email hroesky@gwdg.de
_publ_section_title
;
 Synthesis and Characterization of \b-Diketiminate Germanium(II) Compounds
;
_journal_name_full 'Inorganic Chemistry'
_journal_page_first 2425
_journal_page_last 2431
_journal_paper_doi 10.1021/ic202388d
_journal_volume 51
_journal_year 2012
_chemical_formula_sum 'C37 H47 Ge N2 P S2'
_chemical_formula_weight 687.45
_chemical_name_common LGe-P(2-thienyl)2
_space_group_IT_number 14
_symmetry_cell_setting monoclinic
_symmetry_space_group_name_Hall '-P 2yn'
_symmetry_space_group_name_H-M 'P 1 21/n 1'
_atom_sites_solution_hydrogens geom
_atom_sites_solution_primary direct
_atom_sites_solution_secondary difmap
_audit_creation_method SHELXL-97
_cell_angle_alpha 90.00
_cell_angle_beta 93.784(8)
_cell_angle_gamma 90.00
_cell_formula_units_Z 4
_cell_length_a 10.3778(8)
_cell_length_b 15.2472(16)
_cell_length_c 22.2675(18)
_cell_measurement_reflns_used 1991
_cell_measurement_temperature 173(2)
_cell_measurement_theta_max 28.8420
_cell_measurement_theta_min 2.6664
_cell_volume 3515.8(5)
_computing_cell_refinement 'Bruker FRAMBO'
_computing_data_collection 'Bruker FRAMBO'
_computing_data_reduction 'Bruker SAINT'
_computing_molecular_graphics 'Bruker SHELXTL'
_computing_publication_material 'Bruker SHELXTL'
_computing_structure_refinement 'SHELXL-97 (Sheldrick, 1997)'
_computing_structure_solution 'SHELXS-97 (Sheldrick, 1990)'
_diffrn_ambient_temperature 173(2)
_diffrn_detector_area_resol_mean 16.1903
_diffrn_measured_fraction_theta_full 0.995
_diffrn_measured_fraction_theta_max 0.995
_diffrn_measurement_device_type 'Xcalibur, Sapphire3, Gemini ultra'
_diffrn_measurement_method '\w scans'
_diffrn_radiation_monochromator graphite
_diffrn_radiation_source 'Enhance (Mo) X-ray Source'
_diffrn_radiation_type 'Mo K\a'
_diffrn_radiation_wavelength 0.71073
_diffrn_reflns_av_R_equivalents 0.0970
_diffrn_reflns_av_sigmaI/netI 0.1395
_diffrn_reflns_limit_h_max 12
_diffrn_reflns_limit_h_min -11
_diffrn_reflns_limit_k_max 17
_diffrn_reflns_limit_k_min -18
_diffrn_reflns_limit_l_max 15
_diffrn_reflns_limit_l_min -26
_diffrn_reflns_number 16594
_diffrn_reflns_theta_full 25.00
_diffrn_reflns_theta_max 25.00
_diffrn_reflns_theta_min 2.67
_exptl_absorpt_coefficient_mu 1.064
_exptl_absorpt_correction_T_max 0.9790
_exptl_absorpt_correction_T_min 0.9011
_exptl_absorpt_correction_type multi-scan
_exptl_absorpt_process_details SADABS
_exptl_crystal_colour 'Dark Red'
_exptl_crystal_density_diffrn 1.299
_exptl_crystal_description Block
_exptl_crystal_F_000 1448
_exptl_crystal_size_max 0.10
_exptl_crystal_size_mid 0.10
_exptl_crystal_size_min 0.02
_refine_diff_density_max 0.529
_refine_diff_density_min -0.499
_refine_diff_density_rms 0.088
_refine_ls_extinction_method none
_refine_ls_goodness_of_fit_ref 1.027
_refine_ls_hydrogen_treatment constr
_refine_ls_matrix_type full
_refine_ls_number_parameters 399
_refine_ls_number_reflns 6158
_refine_ls_number_restraints 4
_refine_ls_restrained_S_all 1.028
_refine_ls_R_factor_all 0.1275
_refine_ls_R_factor_gt 0.0732
_refine_ls_shift/su_max 0.001
_refine_ls_shift/su_mean 0.000
_refine_ls_structure_factor_coef Fsqd
_refine_ls_weighting_details 'calc w=1/[\s^2^(Fo^2^)+(0.0141P)^2^+0.0000P] where P=(Fo^2^+2Fc^2^)/3'
_refine_ls_weighting_scheme calc
_refine_ls_wR_factor_gt 0.0882
_refine_ls_wR_factor_ref 0.1005
_reflns_number_gt 3987
_reflns_number_total 6158
_reflns_threshold_expression >2sigma(I)
_cod_data_source_file ic202388d_si_001_1.cif
_cod_data_source_block yy249a
_cod_database_code 4328395

loop_
_symmetry_equiv_pos_as_xyz
'x, y, z'
'-x+1/2, y+1/2, -z+1/2'
'-x, -y, -z'
'x-1/2, -y-1/2, z-1/2'

loop_
_atom_site_label
_atom_site_type_symbol
_atom_site_fract_x
_atom_site_fract_y
_atom_site_fract_z
_atom_site_U_iso_or_equiv
_atom_site_adp_type
_atom_site_occupancy
_atom_site_symmetry_multiplicity
_atom_site_calc_flag
_atom_site_refinement_flags
_atom_site_disorder_assembly
_atom_site_disorder_group
Ge1 Ge 0.64902(4) 0.78199(4) 0.84968(2) 0.01848(14) Uani 1 1 d . . .
N1 N 0.4982(3) 0.7709(3) 0.78724(15) 0.0187(9) Uani 1 1 d . . .
N2 N 0.5596(3) 0.6952(2) 0.90182(15) 0.0162(9) Uani 1 1 d . . .
P1 P 0.59205(11) 0.91593(9) 0.90220(6) 0.0245(3) Uani 1 1 d . A .
S1 S 0.89040(13) 0.90364(13) 0.93960(7) 0.0594(5) Uani 1 1 d D . .
C5 C 0.4816(4) 0.5426(3) 0.9108(2) 0.0308(13) Uani 1 1 d . . .
H5A H 0.5521 0.5005 0.9077 0.046 Uiso 1 1 calc R . .
H5B H 0.4004 0.5163 0.8946 0.046 Uiso 1 1 calc R . .
H5C H 0.4742 0.5583 0.9531 0.046 Uiso 1 1 calc R . .
C4 C 0.5094(4) 0.6243(3) 0.8752(2) 0.0222(12) Uani 1 1 d . . .
C3 C 0.4761(4) 0.6210(3) 0.8134(2) 0.0257(12) Uani 1 1 d . . .
H3 H 0.4673 0.5642 0.7960 0.031 Uiso 1 1 calc R . .
C2 C 0.4547(4) 0.6910(3) 0.7748(2) 0.0234(12) Uani 1 1 d . . .
C1 C 0.3752(5) 0.6729(4) 0.7168(2) 0.0460(16) Uani 1 1 d . . .
H1A H 0.3702 0.7262 0.6921 0.069 Uiso 1 1 calc R . .
H1B H 0.2880 0.6548 0.7259 0.069 Uiso 1 1 calc R . .
H1C H 0.4159 0.6259 0.6947 0.069 Uiso 1 1 calc R . .
C6 C 0.4562(4) 0.8449(3) 0.75084(19) 0.0213(12) Uani 1 1 d . . .
C7 C 0.3369(4) 0.8847(4) 0.7605(2) 0.0271(13) Uani 1 1 d . . .
C8 C 0.3016(5) 0.9562(4) 0.7243(2) 0.0391(15) Uani 1 1 d . . .
H8 H 0.2213 0.9840 0.7297 0.047 Uiso 1 1 calc R . .
C9 C 0.3763(5) 0.9883(4) 0.6815(2) 0.0416(16) Uani 1 1 d . . .
H9 H 0.3486 1.0375 0.6579 0.050 Uiso 1 1 calc R . .
C10 C 0.4919(5) 0.9489(4) 0.6727(2) 0.0355(14) Uani 1 1 d . . .
H10 H 0.5451 0.9721 0.6435 0.043 Uiso 1 1 calc R . .
C11 C 0.5334(4) 0.8753(4) 0.7057(2) 0.0271(13) Uani 1 1 d . . .
C12 C 0.6534(5) 0.8284(4) 0.6893(2) 0.0375(15) Uani 1 1 d . . .
H12 H 0.6770 0.7858 0.7223 0.045 Uiso 1 1 calc R . .
C13 C 0.6289(5) 0.7755(5) 0.6314(3) 0.073(2) Uani 1 1 d . . .
H13A H 0.5509 0.7399 0.6342 0.109 Uiso 1 1 calc R . .
H13B H 0.7029 0.7371 0.6259 0.109 Uiso 1 1 calc R . .
H13C H 0.6171 0.8156 0.5971 0.109 Uiso 1 1 calc R . .
C14 C 0.7710(5) 0.8863(5) 0.6819(3) 0.073(2) Uani 1 1 d . . .
H14A H 0.7547 0.9245 0.6469 0.110 Uiso 1 1 calc R . .
H14B H 0.8464 0.8494 0.6762 0.110 Uiso 1 1 calc R . .
H14C H 0.7874 0.9223 0.7181 0.110 Uiso 1 1 calc R . .
C15 C 0.2494(4) 0.8522(4) 0.8075(2) 0.0336(14) Uani 1 1 d . . .
H15 H 0.2965 0.8050 0.8313 0.040 Uiso 1 1 calc R . .
C16 C 0.2161(5) 0.9247(4) 0.8511(2) 0.0519(18) Uani 1 1 d . . .
H16A H 0.2958 0.9501 0.8696 0.078 Uiso 1 1 calc R . .
H16B H 0.1649 0.9001 0.8825 0.078 Uiso 1 1 calc R . .
H16C H 0.1660 0.9704 0.8291 0.078 Uiso 1 1 calc R . .
C17 C 0.1251(5) 0.8129(5) 0.7791(3) 0.078(3) Uani 1 1 d . . .
H17A H 0.0732 0.8591 0.7588 0.117 Uiso 1 1 calc R . .
H17B H 0.0760 0.7863 0.8106 0.117 Uiso 1 1 calc R . .
H17C H 0.1459 0.7679 0.7499 0.117 Uiso 1 1 calc R . .
C18 C 0.5814(4) 0.6969(3) 0.96733(19) 0.0190(12) Uani 1 1 d . . .
C19 C 0.4907(4) 0.7390(3) 1.00093(19) 0.0222(12) Uani 1 1 d . . .
C20 C 0.5136(5) 0.7396(3) 1.0631(2) 0.0330(14) Uani 1 1 d . . .
H20 H 0.4526 0.7662 1.0874 0.040 Uiso 1 1 calc R . .
C21 C 0.6241(5) 0.7020(4) 1.0902(2) 0.0376(14) Uani 1 1 d . . .
H21 H 0.6386 0.7033 1.1327 0.045 Uiso 1 1 calc R . .
C22 C 0.7126(5) 0.6628(4) 1.0560(2) 0.0329(14) Uani 1 1 d . . .
H22 H 0.7886 0.6384 1.0754 0.040 Uiso 1 1 calc R . .
C23 C 0.6940(4) 0.6578(3) 0.9933(2) 0.0202(11) Uani 1 1 d . . .
C24 C 0.7909(4) 0.6092(3) 0.9581(2) 0.0264(12) Uani 1 1 d . . .
H24 H 0.7550 0.6045 0.9154 0.032 Uiso 1 1 calc R . .
C25 C 0.9197(4) 0.6581(4) 0.9583(2) 0.0480(17) Uani 1 1 d . . .
H25A H 0.9054 0.7166 0.9408 0.072 Uiso 1 1 calc R . .
H25B H 0.9795 0.6253 0.9345 0.072 Uiso 1 1 calc R . .
H25C H 0.9566 0.6639 0.9998 0.072 Uiso 1 1 calc R . .
C26 C 0.8123(5) 0.5164(3) 0.9825(2) 0.0381(14) Uani 1 1 d . . .
H26A H 0.8473 0.5193 1.0244 0.057 Uiso 1 1 calc R . .
H26B H 0.8734 0.4854 0.9583 0.057 Uiso 1 1 calc R . .
H26C H 0.7298 0.4848 0.9805 0.057 Uiso 1 1 calc R . .
C27 C 0.3690(4) 0.7803(3) 0.9722(2) 0.0263(12) Uani 1 1 d . . .
H27 H 0.3900 0.8011 0.9314 0.032 Uiso 1 1 calc R . .
C28 C 0.2597(4) 0.7144(4) 0.9627(2) 0.0433(15) Uani 1 1 d . . .
H28A H 0.2858 0.6674 0.9361 0.065 Uiso 1 1 calc R . .
H28B H 0.1829 0.7439 0.9444 0.065 Uiso 1 1 calc R . .
H28C H 0.2398 0.6894 1.0016 0.065 Uiso 1 1 calc R . .
C29 C 0.3251(5) 0.8606(3) 1.0065(2) 0.0399(15) Uani 1 1 d . . .
H29A H 0.2932 0.8420 1.0449 0.060 Uiso 1 1 calc R . .
H29B H 0.2558 0.8906 0.9825 0.060 Uiso 1 1 calc R . .
H29C H 0.3981 0.9008 1.0140 0.060 Uiso 1 1 calc R . .
C30 C 0.7310(4) 0.9105(3) 0.9565(2) 0.0295(13) Uani 1 1 d D . .
C31 C 0.7228(5) 0.9048(3) 1.0174(2) 0.0329(14) Uani 1 1 d D . .
H31 H 0.6438 0.9075 1.0365 0.040 Uiso 1 1 calc R . .
C32 C 0.8445(6) 0.8943(4) 1.0486(2) 0.0490(17) Uani 1 1 d D . .
H32 H 0.8555 0.8885 1.0911 0.059 Uiso 1 1 calc R . .
C33 C 0.9422(5) 0.8933(4) 1.0129(3) 0.0575(19) Uani 1 1 d D . .
H33 H 1.0302 0.8875 1.0269 0.069 Uiso 1 1 calc R . .
C34 C 0.6369(5) 0.9981(3) 0.8477(2) 0.0289(12) Uani 1 1 d D . .
S2 S 0.7809(2) 1.01544(17) 0.82146(11) 0.0684(10) Uani 0.641(5) 1 d PD A 1
C35 C 0.5352(3) 1.0688(2) 0.82281(13) 0.0560(13) Uani 0.641(5) 1 d PD A 1
H35 H 0.4487 1.0783 0.8328 0.067 Uiso 0.641(5) 1 calc PR A 1
S2' S 0.5352(3) 1.0688(2) 0.82281(13) 0.0560(13) Uani 0.359(5) 1 d P A 2
C35' C 0.7809(2) 1.01544(17) 0.82146(11) 0.0684(10) Uani 0.359(5) 1 d P A 2
H35' H 0.8628 0.9888 0.8301 0.082 Uiso 0.359(5) 1 calc PR A 2
C36 C 0.6132(7) 1.1164(4) 0.7794(3) 0.067(2) Uani 1 1 d D . .
H36 H 0.5770 1.1622 0.7547 0.080 Uiso 1 1 calc R A 1
C37 C 0.7340(7) 1.0923(5) 0.7768(3) 0.069(2) Uani 1 1 d D A .
H37 H 0.7898 1.1190 0.7500 0.083 Uiso 1 1 calc R B 1

loop_
_atom_site_aniso_label
_atom_site_aniso_U_11
_atom_site_aniso_U_22
_atom_site_aniso_U_33
_atom_site_aniso_U_23
_atom_site_aniso_U_13
_atom_site_aniso_U_12
Ge1 0.0196(3) 0.0188(3) 0.0167(3) 0.0008(3) -0.0013(2) -0.0030(3)
N1 0.022(2) 0.016(3) 0.017(2) -0.002(2) 0.0000(17) 0.0046(19)
N2 0.020(2) 0.012(2) 0.016(2) 0.0012(18) -0.0021(17) 0.0001(17)
P1 0.0290(8) 0.0204(8) 0.0241(7) -0.0014(6) 0.0021(6) -0.0038(6)
S1 0.0348(9) 0.0916(16) 0.0508(10) -0.0064(10) -0.0058(8) -0.0051(9)
C5 0.028(3) 0.028(4) 0.037(3) 0.002(3) 0.005(2) -0.004(3)
C4 0.015(3) 0.021(3) 0.030(3) 0.008(3) -0.001(2) 0.001(2)
C3 0.040(3) 0.015(3) 0.021(3) -0.006(2) -0.007(2) -0.006(2)
C2 0.021(3) 0.027(4) 0.021(3) -0.002(2) -0.004(2) -0.004(2)
C1 0.069(4) 0.040(4) 0.025(3) -0.004(3) -0.021(3) -0.012(3)
C6 0.030(3) 0.022(3) 0.010(2) -0.003(2) -0.007(2) 0.000(2)
C7 0.028(3) 0.033(4) 0.018(3) -0.002(3) -0.008(2) 0.003(3)
C8 0.042(4) 0.038(4) 0.036(3) -0.005(3) -0.005(3) 0.021(3)
C9 0.057(4) 0.038(4) 0.028(3) 0.011(3) -0.009(3) 0.025(3)
C10 0.053(4) 0.034(4) 0.020(3) 0.007(3) 0.001(3) -0.007(3)
C11 0.031(3) 0.033(4) 0.017(3) -0.003(3) -0.004(2) 0.001(3)
C12 0.042(3) 0.054(4) 0.017(3) 0.007(3) 0.009(3) 0.015(3)
C13 0.076(4) 0.078(6) 0.066(4) -0.029(5) 0.018(4) 0.018(4)
C14 0.042(4) 0.102(7) 0.077(5) -0.002(5) 0.010(4) -0.001(4)
C15 0.024(3) 0.046(4) 0.030(3) -0.004(3) -0.003(2) 0.005(3)
C16 0.046(4) 0.066(5) 0.045(4) -0.007(4) 0.008(3) 0.019(3)
C17 0.047(4) 0.128(8) 0.060(4) -0.014(5) 0.009(3) -0.021(4)
C18 0.023(3) 0.018(3) 0.015(2) 0.007(2) 0.001(2) 0.000(2)
C19 0.033(3) 0.019(3) 0.015(2) 0.001(2) 0.003(2) -0.008(2)
C20 0.048(3) 0.029(4) 0.024(3) 0.000(3) 0.011(3) 0.002(3)
C21 0.061(4) 0.031(4) 0.020(3) 0.002(3) 0.000(3) -0.003(3)
C22 0.039(3) 0.028(4) 0.031(3) 0.004(3) -0.005(3) -0.003(3)
C23 0.027(3) 0.012(3) 0.021(3) 0.006(2) -0.001(2) -0.005(2)
C24 0.026(3) 0.028(3) 0.024(3) 0.008(3) -0.003(2) 0.002(2)
C25 0.024(3) 0.058(5) 0.061(4) 0.013(4) -0.003(3) -0.001(3)
C26 0.043(3) 0.030(4) 0.041(3) 0.005(3) 0.004(3) 0.013(3)
C27 0.024(3) 0.029(3) 0.027(3) 0.007(3) 0.013(2) 0.007(3)
C28 0.033(3) 0.038(4) 0.059(4) 0.006(3) 0.008(3) -0.005(3)
C29 0.048(3) 0.032(4) 0.042(3) 0.000(3) 0.018(3) 0.010(3)
C30 0.041(3) 0.022(3) 0.024(3) -0.006(3) -0.008(3) -0.009(3)
C31 0.043(3) 0.029(4) 0.026(3) -0.001(3) 0.000(3) -0.009(3)
C32 0.079(5) 0.037(4) 0.028(3) 0.002(3) -0.022(3) -0.003(4)
C33 0.042(4) 0.066(5) 0.061(4) -0.005(4) -0.023(3) -0.004(4)
C34 0.039(3) 0.020(3) 0.026(3) -0.003(3) -0.004(2) -0.009(3)
S2 0.0681(18) 0.059(2) 0.0805(19) 0.0346(16) 0.0251(13) -0.0008(14)
C35 0.071(2) 0.051(2) 0.045(2) 0.0084(18) -0.0063(17) -0.0121(18)
S2' 0.071(2) 0.051(2) 0.045(2) 0.0084(18) -0.0063(17) -0.0121(18)
C35' 0.0681(18) 0.059(2) 0.0805(19) 0.0346(16) 0.0251(13) -0.0008(14)
C36 0.114(6) 0.033(4) 0.050(4) 0.015(4) -0.021(5) -0.002(4)
C37 0.092(5) 0.066(6) 0.051(4) 0.014(4) 0.013(4) -0.029(5)

loop_
_atom_type_symbol
_atom_type_description
_atom_type_scat_dispersion_real
_atom_type_scat_dispersion_imag
_atom_type_scat_source
C C 0.0033 0.0016 'International Tables Vol C Tables 4.2.6.8 and 6.1.1.4'
H H 0.0000 0.0000 'International Tables Vol C Tables 4.2.6.8 and 6.1.1.4'
N N 0.0061 0.0033 'International Tables Vol C Tables 4.2.6.8 and 6.1.1.4'
S S 0.1246 0.1234 'International Tables Vol C Tables 4.2.6.8 and 6.1.1.4'
P P 0.1023 0.0942 'International Tables Vol C Tables 4.2.6.8 and 6.1.1.4'
Ge Ge 0.1547 1.8001 'International Tables Vol C Tables 4.2.6.8 and 6.1.1.4'

loop_
_geom_angle_atom_site_label_1
_geom_angle_atom_site_label_2
_geom_angle_atom_site_label_3
_geom_angle
N2 Ge1 N1 88.65(14)
N2 Ge1 P1 97.88(11)
N1 Ge1 P1 101.39(11)
C2 N1 C6 121.2(4)
C2 N1 Ge1 117.2(3)
C6 N1 Ge1 120.7(3)
C4 N2 C18 119.5(4)
C4 N2 Ge1 117.3(3)
C18 N2 Ge1 120.9(3)
C30 P1 C34 104.3(2)
C30 P1 Ge1 94.26(17)
C34 P1 Ge1 100.04(16)
C33 S1 C30 92.5(3)
C4 C5 H5A 109.5
C4 C5 H5B 109.5
H5A C5 H5B 109.5
C4 C5 H5C 109.5
H5A C5 H5C 109.5
H5B C5 H5C 109.5
N2 C4 C3 122.3(4)
N2 C4 C5 121.4(4)
C3 C4 C5 116.3(4)
C2 C3 C4 127.2(5)
C2 C3 H3 116.4
C4 C3 H3 116.4
N1 C2 C3 122.9(4)
N1 C2 C1 120.5(4)
C3 C2 C1 116.5(4)
C2 C1 H1A 109.5
C2 C1 H1B 109.5
H1A C1 H1B 109.5
C2 C1 H1C 109.5
H1A C1 H1C 109.5
H1B C1 H1C 109.5
C11 C6 C7 121.0(5)
C11 C6 N1 119.7(4)
C7 C6 N1 119.3(4)
C8 C7 C6 116.7(5)
C8 C7 C15 120.8(5)
C6 C7 C15 122.5(5)
C9 C8 C7 123.3(5)
C9 C8 H8 118.4
C7 C8 H8 118.4
C8 C9 C10 119.2(5)
C8 C9 H9 120.4
C10 C9 H9 120.4
C9 C10 C11 121.5(5)
C9 C10 H10 119.2
C11 C10 H10 119.2
C10 C11 C6 118.1(5)
C10 C11 C12 119.2(4)
C6 C11 C12 122.5(5)
C11 C12 C14 115.6(5)
C11 C12 C13 111.2(4)
C14 C12 C13 107.8(4)
C11 C12 H12 107.3
C14 C12 H12 107.3
C13 C12 H12 107.3
C12 C13 H13A 109.5
C12 C13 H13B 109.5
H13A C13 H13B 109.5
C12 C13 H13C 109.5
H13A C13 H13C 109.5
H13B C13 H13C 109.5
C12 C14 H14A 109.5
C12 C14 H14B 109.5
H14A C14 H14B 109.5
C12 C14 H14C 109.5
H14A C14 H14C 109.5
H14B C14 H14C 109.5
C7 C15 C17 111.9(4)
C7 C15 C16 111.9(5)
C17 C15 C16 109.1(4)
C7 C15 H15 107.9
C17 C15 H15 107.9
C16 C15 H15 107.9
C15 C16 H16A 109.5
C15 C16 H16B 109.5
H16A C16 H16B 109.5
C15 C16 H16C 109.5
H16A C16 H16C 109.5
H16B C16 H16C 109.5
C15 C17 H17A 109.5
C15 C17 H17B 109.5
H17A C17 H17B 109.5
C15 C17 H17C 109.5
H17A C17 H17C 109.5
H17B C17 H17C 109.5
C19 C18 C23 123.2(4)
C19 C18 N2 118.5(4)
C23 C18 N2 118.3(4)
C20 C19 C18 117.4(4)
C20 C19 C27 120.0(4)
C18 C19 C27 122.5(4)
C21 C20 C19 120.8(5)
C21 C20 H20 119.6
C19 C20 H20 119.6
C22 C21 C20 120.4(5)
C22 C21 H21 119.8
C20 C21 H21 119.8
C21 C22 C23 121.7(5)
C21 C22 H22 119.1
C23 C22 H22 119.1
C22 C23 C18 116.4(4)
C22 C23 C24 119.5(4)
C18 C23 C24 124.1(4)
C23 C24 C26 110.8(4)
C23 C24 C25 111.8(4)
C26 C24 C25 110.2(4)
C23 C24 H24 108.0
C26 C24 H24 108.0
C25 C24 H24 108.0
C24 C25 H25A 109.5
C24 C25 H25B 109.5
H25A C25 H25B 109.5
C24 C25 H25C 109.5
H25A C25 H25C 109.5
H25B C25 H25C 109.5
C24 C26 H26A 109.5
C24 C26 H26B 109.5
H26A C26 H26B 109.5
C24 C26 H26C 109.5
H26A C26 H26C 109.5
H26B C26 H26C 109.5
C19 C27 C28 112.2(4)
C19 C27 C29 113.0(4)
C28 C27 C29 110.8(4)
C19 C27 H27 106.8
C28 C27 H27 106.8
C29 C27 H27 106.8
C27 C28 H28A 109.5
C27 C28 H28B 109.5
H28A C28 H28B 109.5
C27 C28 H28C 109.5
H28A C28 H28C 109.5
H28B C28 H28C 109.5
C27 C29 H29A 109.5
C27 C29 H29B 109.5
H29A C29 H29B 109.5
C27 C29 H29C 109.5
H29A C29 H29C 109.5
H29B C29 H29C 109.5
C31 C30 S1 109.6(4)
C31 C30 P1 124.3(4)
S1 C30 P1 125.9(3)
C30 C31 C32 112.6(5)
C30 C31 H31 123.7
C32 C31 H31 123.7
C33 C32 C31 113.6(5)
C33 C32 H32 123.2
C31 C32 H32 123.2
C32 C33 S1 111.7(4)
C32 C33 H33 124.2
S1 C33 H33 124.2
C35 C34 S2 111.3(3)
C35 C34 P1 120.4(3)
S2 C34 P1 128.1(3)
C37 S2 C34 95.3(3)
C36 C35 C34 100.4(4)
C36 C35 H35 129.8
C34 C35 H35 129.8
C37 C36 C35 117.0(6)
C37 C36 H36 121.5
C35 C36 H36 121.5
C36 C37 S2 115.6(5)
C36 C37 H37 122.2
S2 C37 H37 122.2

loop_
_geom_bond_atom_site_label_1
_geom_bond_atom_site_label_2
_geom_bond_distance
Ge1 N2 2.025(4)
Ge1 N1 2.031(3)
Ge1 P1 2.4453(15)
N1 C2 1.321(6)
N1 C6 1.440(6)
N2 C4 1.324(5)
N2 C18 1.462(5)
P1 C30 1.822(5)
P1 C34 1.826(5)
S1 C33 1.692(6)
S1 C30 1.724(5)
C5 C4 1.514(6)
C5 H5A 0.9800
C5 H5B 0.9800
C5 H5C 0.9800
C4 C3 1.398(6)
C3 C2 1.380(6)
C3 H3 0.9500
C2 C1 1.512(6)
C1 H1A 0.9800
C1 H1B 0.9800
C1 H1C 0.9800
C6 C11 1.405(6)
C6 C7 1.408(6)
C7 C8 1.390(7)
C7 C15 1.514(6)
C8 C9 1.359(7)
C8 H8 0.9500
C9 C10 1.367(6)
C9 H9 0.9500
C10 C11 1.393(6)
C10 H10 0.9500
C11 C12 1.502(6)
C12 C14 1.523(7)
C12 C13 1.527(7)
C12 H12 1.0000
C13 H13A 0.9800
C13 H13B 0.9800
C13 H13C 0.9800
C14 H14A 0.9800
C14 H14B 0.9800
C14 H14C 0.9800
C15 C17 1.522(6)
C15 C16 1.525(7)
C15 H15 1.0000
C16 H16A 0.9800
C16 H16B 0.9800
C16 H16C 0.9800
C17 H17A 0.9800
C17 H17B 0.9800
C17 H17C 0.9800
C18 C19 1.396(6)
C18 C23 1.402(6)
C19 C20 1.390(6)
C19 C27 1.515(6)
C20 C21 1.385(6)
C20 H20 0.9500
C21 C22 1.367(6)
C21 H21 0.9500
C22 C23 1.399(6)
C22 H22 0.9500
C23 C24 1.511(6)
C24 C26 1.528(6)
C24 C25 1.530(6)
C24 H24 1.0000
C25 H25A 0.9800
C25 H25B 0.9800
C25 H25C 0.9800
C26 H26A 0.9800
C26 H26B 0.9800
C26 H26C 0.9800
C27 C28 1.520(6)
C27 C29 1.528(6)
C27 H27 1.0000
C28 H28A 0.9800
C28 H28B 0.9800
C28 H28C 0.9800
C29 H29A 0.9800
C29 H29B 0.9800
C29 H29C 0.9800
C30 C31 1.365(6)
C31 C32 1.410(7)
C31 H31 0.9500
C32 C33 1.328(7)
C32 H32 0.9500
C33 H33 0.9500
C34 C35 1.583(6)
C34 S2 1.661(5)
S2 C37 1.593(7)
C35 C36 1.489(7)
C35 H35 0.9500
C36 C37 1.312(7)
C36 H36 0.9500
C37 H37 0.9500
